data_1557564
loop_
_publ_author_name
'Kolsaker, Per'
'Karlsen, Hege'
'Romming, Christian'

_publ_section_title
;
 Reaction between 2-Phenyl-1,1-dicyanoallyl Anion and
 N-Methyl-2,2-dimethylpropionitrilium and
 N1,N2,N2-Trimethyl-2,2-dimethylpropionylamidinium
 Trifluoromethanesulfonates
;
_journal_name_full 'Acta Chemica Scandinavica'
_journal_page_first 623
_journal_page_last 632
_journal_paper_doi 10.3891/acta.chem.scand.50-0623
_journal_volume 50
_journal_year 1996
_chemical_formula_sum 'C14 H13 N3'
_chemical_formula_weight 223.28
_chemical_name_common
;
(3-(N,N-Dimethylamino)-1-pheny1-2-propenylidene)propanedinitrile
;
_space_group_IT_number 33
_space_group_name_Hall 'P 2c -2n'
_space_group_name_H-M_alt 'P n a 21'
_symmetry_cell_setting orthorhombic
_symmetry_Int_Tables_number 33
_symmetry_space_group_name_Hall 'P 2c -2n'
_symmetry_space_group_name_H-M 'P n a 21'
_cell_angle_alpha 90.
_cell_angle_beta 90.
_cell_angle_gamma 90.
_cell_formula_units_Z 4
_cell_length_a 7.641(2)
_cell_length_b 11.088(2)
_cell_length_c 14.632(3)
_cell_volume 1239.7(5)
_diffrn_ambient_temperature 138
_diffrn_radiation_probe x-ray
_diffrn_radiation_type MoK\a
_diffrn_radiation_wavelength 0.71069
_exptl_crystal_density_diffrn 1.196
_refine_ls_goodness_of_fit_ref 2.60
_refine_ls_number_parameters 205
_refine_ls_number_reflns 2725
_refine_ls_R_factor_gt 0.045
_refine_ls_wR_factor_gt 0.050
_cod_data_source_file Acta-Chem-Scand-1996-50-623-2.cif
_cod_data_source_block 1
_cod_original_cell_volume 1239.7(4)
_cod_database_code 1557564

loop_
_space_group_symop_id
_space_group_symop_operation_xyz
1 x,y,z
2 -x,-y,1/2+z
3 1/2-x,1/2+y,1/2+z
4 1/2+x,1/2-y,z

loop_
_atom_site_label
_atom_site_type_symbol
_atom_site_thermal_displace_type
_atom_site_fract_x
_atom_site_fract_y
_atom_site_fract_z
_atom_site_occupancy
_atom_site_U_iso_or_equiv
_atom_site_calc_flag
_atom_site_refinement_flags
_atom_site_disorder_assembly
_atom_site_disorder_group
N1 N Uiso 0.3118(3) -0.05406(12) 0.54319(16) 1.000 0.0440 . . . .
N2 N Uiso 0.3051(2) 0.33750(12) 0.54730 1.000 0.0330 . . . .
N3 N Uiso 0.5501(2) 0.35550(11) 0.90670(14) 1.000 0.0390 . . . .
C1 C Uiso 0.3790(2) 0.14079(13) 0.63245(14) 1.000 0.0230 . . . .
C2 C Uiso 0.3437(2) 0.03183(14) 0.58425(15) 1.000 0.0280 . . . .
C3 C Uiso 0.3364(2) 0.24971(13) 0.58577(14) 1.000 0.0390 . . . .
C4 C Uiso 0.4511(2) 0.14164(12) 0.71999(14) 1.000 0.0190 . . . .
C5 C Uiso 0.5141(2) 0.02389(12) 0.75663(14) 1.000 0.0200 . . . .
C6 C Uiso 0.4513(2) -0.02205(14) 0.83908(15) 1.000 0.0240 . . . .
C7 C Uiso 0.5093(2) -0.13334(14) 0.87107(16) 1.000 0.0290 . . . .
C8 C Uiso 0.6295(2) -0.19820(14) 0.82156(17) 1.000 0.0310 . . . .
C9 C Uiso 0.6942(3) -0.15388(13) 0.73964(16) 1.000 0.0300 . . . .
C10 C Uiso 0.6370(2) -0.04283(13) 0.70719(16) 1.000 0.0250 . . . .
C11 C Uiso 0.4638(2) 0.24961(13) 0.77065(14) 1.000 0.0220 . . . .
C12 C Uiso 0.5407(2) 0.25664(13) 0.85602(14) 1.000 0.0210 . . . .
C13 C Uiso 0.6228(3) 0.35242(16) 0.99920(15) 1.000 0.0300 . . . .
C14 C Uiso 0.4795(3) 0.47034(13) 0.87469(16) 1.000 0.0260 . . . .

loop_
_atom_type_symbol
_atom_type_description
_atom_type_scat_dispersion_real
_atom_type_scat_dispersion_imag
_atom_type_scat_source
C C 0.0033 0.0016 ' International Tables Vol C Tables 4.2.6.8 and 6.1.1.4'
N N 0.0061 0.0033 ' International Tables Vol C Tables 4.2.6.8 and 6.1.1.4'

loop_
_geom_angle_atom_site_label_1
_geom_angle_atom_site_label_2
_geom_angle_atom_site_label_3
_geom_angle
_geom_angle_site_symmetry_1
_geom_angle_site_symmetry_2
_geom_angle_site_symmetry_3
_geom_angle_publ_flag
C12 N3 C13 121.25(15) . . . yes
C12 N3 C14 121.45(18) . . . yes
C13 N3 C14 117.21(15) . . . yes
C2 C1 C3 115.99(17) . . . no
C2 C1 C4 122.36(15) . . . no
C3 C1 C4 121.65(15) . . . no
N1 C2 C1 177.7(2) . . . yes
N2 C3 C1 178.69(18) . . . yes
C1 C4 C5 116.86(14) . . . no
C1 C4 C11 121.02(14) . . . no
C5 C4 C11 122.12(17) . . . no
C4 C5 C6 121.31(15) . . . no
C4 C5 C10 119.63(17) . . . no
C6 C5 C10 119.06(15) . . . no
C5 C6 C7 120.33(16) . . . no
C6 C7 C8 120.0(2) . . . no
C7 C8 C9 120.59(16) . . . no
C8 C9 C10 119.81(18) . . . no
C5 C10 C9 120.23(19) . . . no
C4 C11 C12 123.47(15) . . . no
N3 C12 C11 125.11(15) . . . yes

loop_
_geom_bond_atom_site_label_1
_geom_bond_atom_site_label_2
_geom_bond_distance
_geom_bond_site_symmetry_1
_geom_bond_site_symmetry_2
_geom_bond_publ_flag
N1 C2 1.152(2) . . yes
N2 C3 1.150(2) . . yes
N3 C12 1.325(2) . . yes
N3 C13 1.463(3) . . yes
N3 C14 1.460(2) . . yes
C1 C2 1.425(2) . . no
C1 C3 1.425(2) . . no
C1 C4 1.394(3) . . no
C4 C5 1.491(2) . . no
C4 C11 1.411(2) . . no
C5 C6 1.395(3) . . no
C5 C10 1.397(2) . . no
C6 C7 1.392(2) . . no
C7 C8 1.373(3) . . no
C8 C9 1.387(3) . . no
C9 C10 1.390(2) . . no
C11 C12 1.383(3) . . no

loop_
_geom_torsion_atom_site_label_1
_geom_torsion_atom_site_label_2
_geom_torsion_atom_site_label_3
_geom_torsion_atom_site_label_4
_geom_torsion
_geom_torsion_site_symmetry_1
_geom_torsion_site_symmetry_2
_geom_torsion_site_symmetry_3
_geom_torsion_site_symmetry_4
_geom_torsion_publ_flag
C13 N3 C12 C11 175.49(17) . . . . no
C14 N3 C12 C11 -1.0(3) . . . . no
C2 C1 C4 C5 8.5(2) . . . . no
C2 C1 C4 C11 -171.77(15) . . . . no
C3 C1 C4 C5 -171.40(15) . . . . no
C3 C1 C4 C11 8.3(2) . . . . no
C1 C4 C5 C6 -123.56(19) . . . . no
C1 C4 C5 C10 55.7(2) . . . . no
C11 C4 C5 C6 56.7(2) . . . . no
C11 C4 C5 C10 -124.02(19) . . . . no
C1 C4 C11 C12 -177.16(16) . . . . no
C5 C4 C11 C12 2.6(3) . . . . no
C4 C5 C6 C7 178.68(16) . . . . no
C10 C5 C6 C7 -0.6(3) . . . . no
C4 C5 C10 C9 -178.70(17) . . . . no
C6 C5 C10 C9 0.6(3) . . . . no
C5 C6 C7 C8 0.3(3) . . . . no
C6 C7 C8 C9 0.0(3) . . . . no
C7 C8 C9 C10 0.0(3) . . . . no
C8 C9 C10 C5 -0.3(3) . . . . no
C4 C11 C12 N3 -177.79(17) . . . . no
